data_2214088
loop_
_publ_author_name
'K\"oppen, Robert'
'Emmerling, Franziska'
'Kohl, Anka'
'Becker, Roland'

_publ_section_title
;
 \d-Hexabromocyclododecane
;
_journal_coeditor_code BT2387
_journal_issue 7
_journal_name_full 'Acta Crystallographica Section E'
_journal_page_first o3105
_journal_page_last o3105
_journal_paper_doi 10.1107/S1600536807026396
_journal_volume 63
_journal_year 2007
_chemical_formula_iupac 'C12 H18 Br6'
_chemical_formula_moiety 'C12 H18 Br6'
_chemical_formula_sum 'C12 H18 Br6'
_chemical_formula_weight 641.72
_chemical_name_common Hexabromocyclododecane
_chemical_name_systematic
;
(1R,2S,5R,6S,9S,10R)-Hexabromocyclododecane
;
_space_group_IT_number 2
_symmetry_cell_setting triclinic
_symmetry_space_group_name_Hall '-P 1'
_symmetry_space_group_name_H-M 'P -1'
_atom_sites_solution_hydrogens geom
_atom_sites_solution_primary direct
_atom_sites_solution_secondary difmap
_audit_creation_method SHELXL97
_cell_angle_alpha 116.807(8)
_cell_angle_beta 96.310(9)
_cell_angle_gamma 104.703(9)
_cell_formula_units_Z 2
_cell_length_a 9.218(6)
_cell_length_b 10.664(7)
_cell_length_c 10.807(7)
_cell_measurement_reflns_used 102
_cell_measurement_temperature 294(2)
_cell_measurement_theta_max 28
_cell_measurement_theta_min 3.5
_cell_volume 885.6(10)
_computing_cell_refinement SMART
_computing_data_collection 'SMART (Bruker, 2001)'
_computing_data_reduction 'SAINT (Bruker, 2001)'
_computing_molecular_graphics 'ORTEPIII (Burnett & Johnson, 1996)'
_computing_publication_material 'SHELXTL (Bruker, 2001)'
_computing_structure_refinement 'SHELXL97 (Sheldrick, 1997)'
_computing_structure_solution 'SHELXS97 (Sheldrick, 1997)'
_diffrn_ambient_temperature 273(2)
_diffrn_measured_fraction_theta_full 0.990
_diffrn_measured_fraction_theta_max 0.990
_diffrn_measurement_device_type 'Bruker APEX CCD area-detector'
_diffrn_measurement_method \w
_diffrn_radiation_monochromator graphite
_diffrn_radiation_source 'fine-focus sealed tube'
_diffrn_radiation_type MoK\a
_diffrn_radiation_wavelength 0.71073
_diffrn_reflns_av_R_equivalents 0.0603
_diffrn_reflns_av_sigmaI/netI 0.1682
_diffrn_reflns_limit_h_max 9
_diffrn_reflns_limit_h_min -11
_diffrn_reflns_limit_k_max 13
_diffrn_reflns_limit_k_min -10
_diffrn_reflns_limit_l_max 14
_diffrn_reflns_limit_l_min -13
_diffrn_reflns_number 6072
_diffrn_reflns_theta_full 27.55
_diffrn_reflns_theta_max 27.55
_diffrn_reflns_theta_min 2.19
_diffrn_standards_interval_count 0
_diffrn_standards_interval_time 0
_diffrn_standards_number 0
_exptl_absorpt_coefficient_mu 13.584
_exptl_absorpt_correction_T_max 0.257
_exptl_absorpt_correction_T_min 0.194
_exptl_absorpt_correction_type psi-scan
_exptl_absorpt_process_details '(SAINT; Bruker, 2001)'
_exptl_crystal_colour colourless
_exptl_crystal_density_diffrn 2.407
_exptl_crystal_density_method 'not measured'
_exptl_crystal_description block
_exptl_crystal_F_000 600
_exptl_crystal_size_max 0.12
_exptl_crystal_size_mid 0.11
_exptl_crystal_size_min 0.1
_refine_diff_density_max 0.656
_refine_diff_density_min -0.790
_refine_ls_extinction_method none
_refine_ls_goodness_of_fit_ref 0.870
_refine_ls_hydrogen_treatment constr
_refine_ls_matrix_type full
_refine_ls_number_parameters 165
_refine_ls_number_reflns 4046
_refine_ls_number_restraints 0
_refine_ls_restrained_S_all 0.770
_refine_ls_R_factor_all 0.1384
_refine_ls_R_factor_gt 0.0448
_refine_ls_shift/su_max 0.007
_refine_ls_shift/su_mean 0.001
_refine_ls_structure_factor_coef Fsqd
_refine_ls_weighting_details 'calc w = 1/[\s^2^(Fo^2^)+(0.0366P)^2^] where P=(Fo^2^+2Fc^2^)/3'
_refine_ls_weighting_scheme calc
_refine_ls_wR_factor_gt 0.0878
_refine_ls_wR_factor_ref 0.1072
_reflns_number_gt 2183
_reflns_number_total 4046
_reflns_threshold_expression I>2\s(I)
_cod_data_source_file bt2387.cif
_cod_data_source_block I
_cod_database_code 2214088
_cod_database_fobs_code 2214088

loop_
_symmetry_equiv_pos_as_xyz
'x, y, z'
'-x, -y, -z'

loop_
_atom_site_type_symbol
_atom_site_label
_atom_site_fract_x
_atom_site_fract_y
_atom_site_fract_z
_atom_site_U_iso_or_equiv
_atom_site_adp_type
_atom_site_calc_flag
_atom_site_refinement_flags
_atom_site_occupancy
Br Br1 0.15295(11) 0.27503(12) 0.38667(10) 0.0522(3) Uani d . 1
Br Br2 0.42537(11) 0.58963(12) 0.68589(11) 0.0527(3) Uani d . 1
Br Br5 0.29225(11) 0.57767(11) 1.09885(10) 0.0509(3) Uani d . 1
Br Br6 -0.01545(11) 0.26237(13) 1.05275(11) 0.0550(3) Uani d . 1
Br Br9 0.56301(10) -0.01812(12) 0.77553(10) 0.0475(3) Uani d . 1
Br Br10 0.25800(11) -0.22121(11) 0.46069(10) 0.0530(3) Uani d . 1
C C1 0.2920(9) 0.2702(10) 0.5343(8) 0.040(2) Uani d . 1
H H1 0.3929 0.2794 0.5117 0.048 Uiso calc R 1
C C2 0.3175(9) 0.4033(9) 0.6823(9) 0.035(2) Uani d . 1
H H2 0.3891 0.3946 0.7496 0.043 Uiso calc R 1
C C3 0.1755(10) 0.4198(10) 0.7442(9) 0.042(2) Uani d . 1
H H3A 0.1991 0.5251 0.8116 0.051 Uiso calc R 1
H H3B 0.0889 0.3912 0.6659 0.051 Uiso calc R 1
C C4 0.1214(9) 0.3341(10) 0.8186(8) 0.038(2) Uani d . 1
H H4A 0.0892 0.2283 0.7492 0.045 Uiso calc R 1
H H4B 0.0303 0.3543 0.8479 0.045 Uiso calc R 1
C C5 0.2374(9) 0.3656(10) 0.9492(8) 0.036(2) Uani d . 1
H H5 0.3321 0.3535 0.9199 0.043 Uiso calc R 1
C C6 0.1904(9) 0.2662(10) 1.0140(9) 0.036(2) Uani d . 1
H H6 0.2665 0.3100 1.1059 0.044 Uiso calc R 1
C C7 0.1842(9) 0.1070(10) 0.9223(9) 0.039(2) Uani d . 1
H H7A 0.1171 0.0652 0.8275 0.047 Uiso calc R 1
H H7B 0.1387 0.0480 0.9642 0.047 Uiso calc R 1
C C8 0.3428(9) 0.0945(10) 0.9078(8) 0.042(2) Uani d . 1
H H8A 0.3892 0.0860 0.9874 0.050 Uiso calc R 1
H H8B 0.4083 0.1864 0.9163 0.050 Uiso calc R 1
C C9 0.3434(9) -0.0364(10) 0.7682(9) 0.037(2) Uani d . 1
H H9 0.2894 -0.1299 0.7656 0.044 Uiso calc R 1
C C10 0.2658(9) -0.0404(9) 0.6350(8) 0.034(2) Uani d . 1
H H10 0.1581 -0.0482 0.6380 0.041 Uiso calc R 1
C C11 0.3370(9) 0.0978(9) 0.6213(8) 0.034(2) Uani d . 1
H H11A 0.3692 0.1860 0.7157 0.041 Uiso calc R 1
H H11B 0.4293 0.0907 0.5871 0.041 Uiso calc R 1
C C12 0.2291(9) 0.1175(10) 0.5215(8) 0.037(2) Uani d . 1
H H12A 0.1289 0.1050 0.5433 0.044 Uiso calc R 1
H H12B 0.2139 0.0407 0.4233 0.044 Uiso calc R 1

loop_
_atom_site_aniso_label
_atom_site_aniso_U_11
_atom_site_aniso_U_22
_atom_site_aniso_U_33
_atom_site_aniso_U_12
_atom_site_aniso_U_13
_atom_site_aniso_U_23
Br1 0.0463(6) 0.0689(8) 0.0452(6) 0.0099(5) 0.0026(4) 0.0388(6)
Br2 0.0551(7) 0.0439(7) 0.0621(7) 0.0064(5) 0.0154(5) 0.0341(6)
Br5 0.0488(6) 0.0401(7) 0.0510(6) 0.0162(5) 0.0066(5) 0.0134(5)
Br6 0.0478(6) 0.0791(9) 0.0723(7) 0.0349(5) 0.0385(5) 0.0532(7)
Br9 0.0394(6) 0.0548(7) 0.0606(6) 0.0240(5) 0.0189(5) 0.0333(6)
Br10 0.0492(6) 0.0407(7) 0.0491(6) 0.0092(5) 0.0144(5) 0.0092(5)
C1 0.033(5) 0.049(7) 0.033(5) 0.007(4) 0.009(4) 0.021(5)
C2 0.031(5) 0.038(6) 0.040(5) 0.007(4) 0.008(4) 0.024(5)
C3 0.045(6) 0.043(6) 0.050(6) 0.019(5) 0.023(5) 0.028(5)
C4 0.029(5) 0.053(7) 0.033(5) 0.011(4) 0.009(4) 0.025(5)
C5 0.033(5) 0.042(6) 0.023(5) 0.009(4) 0.006(4) 0.010(4)
C6 0.038(5) 0.032(6) 0.033(5) 0.009(4) 0.014(4) 0.012(5)
C7 0.044(6) 0.033(6) 0.045(6) 0.016(4) 0.020(4) 0.019(5)
C8 0.035(6) 0.048(7) 0.037(5) 0.019(4) 0.009(4) 0.015(5)
C9 0.032(5) 0.039(6) 0.054(6) 0.014(4) 0.019(4) 0.032(5)
C10 0.032(5) 0.035(6) 0.032(5) 0.013(4) 0.009(4) 0.014(4)
C11 0.027(5) 0.030(6) 0.035(5) 0.008(4) 0.006(4) 0.008(4)
C12 0.036(5) 0.043(6) 0.027(5) 0.009(4) 0.003(4) 0.017(4)

loop_
_atom_type_symbol
_atom_type_description
_atom_type_scat_dispersion_real
_atom_type_scat_dispersion_imag
_atom_type_scat_source
C C 0.0033 0.0016 'International Tables Vol C Tables 4.2.6.8 and 6.1.1.4'
H H 0.0000 0.0000 'International Tables Vol C Tables 4.2.6.8 and 6.1.1.4'
Br Br -0.2901 2.4595 'International Tables Vol C Tables 4.2.6.8 and 6.1.1.4'

loop_
_geom_angle_atom_site_label_1
_geom_angle_atom_site_label_2
_geom_angle_atom_site_label_3
_geom_angle
C12 C1 C2 115.5(7)
C12 C1 Br1 108.2(5)
C2 C1 Br1 110.9(6)
C12 C1 H1 107.3
C2 C1 H1 107.3
Br1 C1 H1 107.3
C1 C2 C3 118.6(7)
C1 C2 Br2 109.7(5)
C3 C2 Br2 108.8(6)
C1 C2 H2 106.4
C3 C2 H2 106.4
Br2 C2 H2 106.4
C4 C3 C2 118.6(8)
C4 C3 H3A 107.7
C2 C3 H3A 107.7
C4 C3 H3B 107.7
C2 C3 H3B 107.7
H3A C3 H3B 107.1
C3 C4 C5 116.8(7)
C3 C4 H4A 108.1
C5 C4 H4A 108.1
C3 C4 H4B 108.1
C5 C4 H4B 108.1
H4A C4 H4B 107.3
C6 C5 C4 117.0(7)
C6 C5 Br5 109.5(5)
C4 C5 Br5 108.9(6)
C6 C5 H5 107.0
C4 C5 H5 107.0
Br5 C5 H5 107.0
C7 C6 C5 114.4(7)
C7 C6 Br6 108.6(5)
C5 C6 Br6 109.9(6)
C7 C6 H6 107.9
C5 C6 H6 107.9
Br6 C6 H6 107.9
C6 C7 C8 113.2(7)
C6 C7 H7A 108.9
C8 C7 H7A 108.9
C6 C7 H7B 108.9
C8 C7 H7B 108.9
H7A C7 H7B 107.8
C7 C8 C9 115.6(6)
C7 C8 H8A 108.4
C9 C8 H8A 108.4
C7 C8 H8B 108.4
C9 C8 H8B 108.4
H8A C8 H8B 107.4
C10 C9 C8 113.5(7)
C10 C9 Br9 110.7(5)
C8 C9 Br9 106.5(5)
C10 C9 H9 108.7
C8 C9 H9 108.7
Br9 C9 H9 108.7
C9 C10 C11 115.6(7)
C9 C10 Br10 110.5(6)
C11 C10 Br10 109.4(5)
C9 C10 H10 107.0
C11 C10 H10 107.0
Br10 C10 H10 107.0
C12 C11 C10 114.2(6)
C12 C11 H11A 108.7
C10 C11 H11A 108.7
C12 C11 H11B 108.7
C10 C11 H11B 108.7
H11A C11 H11B 107.6
C11 C12 C1 112.1(6)
C11 C12 H12A 109.2
C1 C12 H12A 109.2
C11 C12 H12B 109.2
C1 C12 H12B 109.2
H12A C12 H12B 107.9

loop_
_geom_bond_atom_site_label_1
_geom_bond_atom_site_label_2
_geom_bond_distance
Br1 C1 1.962(8)
Br2 C2 1.964(8)
Br5 C5 1.981(8)
Br6 C6 1.982(8)
Br9 C9 1.973(8)
Br10 C10 1.973(8)
C1 C12 1.518(12)
C1 C2 1.526(11)
C1 H1 0.9800
C2 C3 1.548(10)
C2 H2 0.9800
C3 C4 1.501(11)
C3 H3A 0.9700
C3 H3B 0.9700
C4 C5 1.519(10)
C4 H4A 0.9700
C4 H4B 0.9700
C5 C6 1.518(12)
C5 H5 0.9800
C6 C7 1.512(11)
C6 H6 0.9800
C7 C8 1.520(10)
C7 H7A 0.9700
C7 H7B 0.9700
C8 C9 1.526(11)
C8 H8A 0.9700
C8 H8B 0.9700
C9 C10 1.513(10)
C9 H9 0.9800
C10 C11 1.534(11)
C10 H10 0.9800
C11 C12 1.508(11)
C11 H11A 0.9700
C11 H11B 0.9700
C12 H12A 0.9700
C12 H12B 0.9700

loop_
_cod_related_entry_id
_cod_related_entry_database
_cod_related_entry_code
1 ChemSpider 17499
